data_7042482
loop_
_publ_author_name
'Rasheed, O. K.'
'McDouall, J. J. W.'
'Muryn, C. A.'
'Raftery, J.'
'Vitorica-Yrezabal, I J'
'Quayle, P.'

_publ_section_title
;
 The assembly of &quot;S3N&quot;-ligands decorated with an azo-dye as
 potential sensors for heavy metal ions.
;
_journal_issue 16
_journal_name_full 'Dalton transactions (Cambridge, England : 2003)'
_journal_page_first 5229
_journal_page_last 5239
_journal_paper_doi 10.1039/c7dt00569e
_journal_volume 46
_journal_year 2017
_chemical_formula_moiety 'C11 H14 Br Hg I N S3, Hg I3'
_chemical_formula_sum 'C11 H14 Br Hg2 I4 N S3'
_chemical_formula_weight 1245.10
_space_group_crystal_system monoclinic
_space_group_IT_number 14
_space_group_name_Hall '-P 2ybc'
_space_group_name_H-M_alt 'P 1 21/c 1'
_symmetry_space_group_name_Hall '-P 2ybc'
_symmetry_space_group_name_H-M 'P 1 21/c 1'
_atom_sites_solution_hydrogens geom
_audit_creation_date 2017-03-06
_audit_creation_method
;
Olex2 1.2
(compiled 2017.03.02 svn.r3394 for OlexSys, GUI svn.r5324)
;
_audit_update_record
;
2017-03-14 deposited with the CCDC.
2017-03-14 downloaded from the CCDC.
;
_cell_angle_alpha 90
_cell_angle_beta 91.274(6)
_cell_angle_gamma 90
_cell_formula_units_Z 4
_cell_length_a 17.1949(11)
_cell_length_b 8.5255(5)
_cell_length_c 15.9682(10)
_cell_measurement_reflns_used 3299
_cell_measurement_temperature 150.01(10)
_cell_measurement_theta_max 28.0630
_cell_measurement_theta_min 3.5320
_cell_volume 2340.3(3)
_computing_cell_refinement
;
CrysAlisPro, Agilent Technologies,
Version 1.171.37.33 (release 27-03-2014 CrysAlis171 .NET)
(compiled Mar 27 2014,17:12:48)
;
_computing_data_collection
;
CrysAlisPro, Agilent Technologies,
Version 1.171.37.33 (release 27-03-2014 CrysAlis171 .NET)
(compiled Mar 27 2014,17:12:48)
;
_computing_data_reduction
;
CrysAlisPro, Agilent Technologies,
Version 1.171.37.33 (release 27-03-2014 CrysAlis171 .NET)
(compiled Mar 27 2014,17:12:48)
;
_computing_molecular_graphics 'Olex2 (Dolomanov et al., 2009)'
_computing_publication_material 'Olex2 (Dolomanov et al., 2009)'
_computing_structure_refinement 'ShelXL (Sheldrick, 2015)'
_diffrn_ambient_temperature 150.15
_diffrn_detector_area_resol_mean 8.0714
_diffrn_detector_type Eos
_diffrn_measured_fraction_theta_full 0.998
_diffrn_measured_fraction_theta_max 0.998
_diffrn_measurement_details
;
#__ type_ start__ end____ width___ exp.time_
  1 omega   -9.00   24.00   1.0000    1.9800
omega____ theta____ kappa____ phi______ frames
    -      -22.9725  -99.0000   60.0000 33

#__ type_ start__ end____ width___ exp.time_
  2 omega  -73.00   45.00   1.0000    1.9800
omega____ theta____ kappa____ phi______ frames
    -      -22.9725   19.0000  -90.0000 118

#__ type_ start__ end____ width___ exp.time_
  3 omega -102.00  -42.00   1.0000    1.9800
omega____ theta____ kappa____ phi______ frames
    -      -22.9725 -178.0000  -90.0000 60

#__ type_ start__ end____ width___ exp.time_
  4 omega -109.00  -75.00   1.0000    1.9800
omega____ theta____ kappa____ phi______ frames
    -      -22.9725 -178.0000   90.0000 34
;
_diffrn_measurement_device 'four-circle diffractometer'
_diffrn_measurement_device_type 'SuperNova, Single source at offset, Eos'
_diffrn_measurement_method '\w scans'
_diffrn_radiation_type MoK\a
_diffrn_radiation_wavelength 0.71073
_diffrn_reflns_av_R_equivalents 0.0406
_diffrn_reflns_av_unetI/netI 0.0661
_diffrn_reflns_Laue_measured_fraction_full 0.998
_diffrn_reflns_Laue_measured_fraction_max 0.998
_diffrn_reflns_limit_h_max 19
_diffrn_reflns_limit_h_min -20
_diffrn_reflns_limit_k_max 9
_diffrn_reflns_limit_k_min -10
_diffrn_reflns_limit_l_max 18
_diffrn_reflns_limit_l_min -19
_diffrn_reflns_number 8124
_diffrn_reflns_point_group_measured_fraction_full 0.998
_diffrn_reflns_point_group_measured_fraction_max 0.998
_diffrn_reflns_theta_full 25.242
_diffrn_reflns_theta_max 25.349
_diffrn_reflns_theta_min 3.366
_exptl_absorpt_coefficient_mu 20.351
_exptl_absorpt_correction_T_max 1.00000
_exptl_absorpt_correction_T_min 0.82577
_exptl_absorpt_correction_type multi-scan
_exptl_absorpt_process_details
;
CrysAlisPro, Agilent Technologies,
Version 1.171.37.33 (release 27-03-2014 CrysAlis171 .NET)
(compiled Mar 27 2014,17:12:48)
Empirical absorption correction using spherical harmonics,
 implemented in SCALE3 ABSPACK scaling algorithm.
;
_exptl_crystal_colour white
_exptl_crystal_colour_primary white
_exptl_crystal_density_diffrn 3.534
_exptl_crystal_description plate
_exptl_crystal_F_000 2168
_exptl_crystal_size_max 0.14
_exptl_crystal_size_mid 0.11
_exptl_crystal_size_min 0.04
_refine_diff_density_max 1.139
_refine_diff_density_min -1.249
_refine_diff_density_rms 0.277
_refine_ls_extinction_method none
_refine_ls_goodness_of_fit_ref 1.003
_refine_ls_hydrogen_treatment constr
_refine_ls_matrix_type full
_refine_ls_number_parameters 199
_refine_ls_number_reflns 4278
_refine_ls_number_restraints 189
_refine_ls_restrained_S_all 0.986
_refine_ls_R_factor_all 0.0484
_refine_ls_R_factor_gt 0.0378
_refine_ls_shift/su_max 0.001
_refine_ls_shift/su_mean 0.000
_refine_ls_structure_factor_coef Fsqd
_refine_ls_weighting_details 'w=1/[\s^2^(Fo^2^)+(0.0137P)^2^] where P=(Fo^2^+2Fc^2^)/3'
_refine_ls_weighting_scheme calc
_refine_ls_wR_factor_gt 0.0624
_refine_ls_wR_factor_ref 0.0682
_reflns_Friedel_coverage 0.000
_reflns_number_gt 3587
_reflns_number_total 4278
_reflns_threshold_expression 'I > 2\s(I)'
_cod_data_source_file c7dt00569e2.cif
_cod_data_source_block s4155na
_cod_depositor_comments 'Adding full bibliography for 7042479--7042485.cif.'
_cod_database_code 7042482
_shelxl_version_number 2014/6
_shelx_space_group_comment
;
The symmetry employed for this shelxl refinement is uniquely defined
by the following loop, which should always be used as a source of
symmetry information in preference to the above space-group names.
They are only intended as comments.
;
_shelx_estimated_absorpt_t_max 0.497
_shelx_estimated_absorpt_t_min 0.163
_olex2_refinement_description
;
1. Fixed Uiso
 At 1.2 times of:
  All C(H) groups, All C(H,H) groups
2. Uiso/Uaniso restraints and constraints
Uanis(C1) \\sim Ueq: with sigma of 0.1 and sigma for terminal atoms of 0.2
3. Rigid body (RIGU) restrains
 C3, Br1, C1, C2, C11, C10, C4, N1, C9, S1, Hg1, S3, C5, I1, S2, C8, C6, C7
 with sigma for 1-2 distances of 0.002 and sigma for 1-3 distances of 0.002
4.a Secondary CH2 refined with riding coordinates:
 C4(H4A,H4B), C5(H5A,H5B), C6(H6A,H6B), C7(H7A,H7B), C8(H8A,H8B), C9(H9A,H9B)
4.b Aromatic/amide H refined with riding coordinates:
 C2(H2), C11(H11)
;
_olex2_submission_special_instructions 'No special instructions were received'

loop_
_space_group_symop_operation_xyz
'x, y, z'
'-x, y+1/2, -z+1/2'
'-x, -y, -z'
'x, -y-1/2, z-1/2'

loop_
_atom_site_label
_atom_site_type_symbol
_atom_site_fract_x
_atom_site_fract_y
_atom_site_fract_z
_atom_site_U_iso_or_equiv
_atom_site_adp_type
_atom_site_occupancy
_atom_site_site_symmetry_order
_atom_site_calc_flag
_atom_site_refinement_flags_posn
_atom_site_refinement_flags_adp
Br1 Br 0.48780(6) 0.24730(13) 1.09931(7) 0.0234(3) Uani 1 1 d . U
C1 C 0.5577(5) 0.1932(11) 1.0135(6) 0.0131(17) Uani 1 1 d . U
C2 C 0.5607(5) 0.2756(12) 0.9412(6) 0.0147(18) Uani 1 1 d . U
H2 H 0.5268 0.3622 0.9319 0.018 Uiso 1 1 calc R .
C3 C 0.6138(5) 0.2333(11) 0.8804(6) 0.0133(17) Uani 1 1 d . U
C4 C 0.6192(6) 0.3380(13) 0.8042(7) 0.023(2) Uani 1 1 d . U
H4A H 0.6447 0.4368 0.8223 0.028 Uiso 1 1 calc R .
H4B H 0.5655 0.3651 0.7858 0.028 Uiso 1 1 calc R .
C5 C 0.7603(5) 0.3738(12) 0.7186(7) 0.024(2) Uani 1 1 d . U
H5A H 0.7846 0.3665 0.6631 0.029 Uiso 1 1 calc R .
H5B H 0.7483 0.4857 0.7286 0.029 Uiso 1 1 calc R .
C6 C 0.8192(6) 0.3214(12) 0.7841(7) 0.025(2) Uani 1 1 d . U
H6A H 0.7950 0.3207 0.8398 0.030 Uiso 1 1 calc R .
H6B H 0.8633 0.3959 0.7861 0.030 Uiso 1 1 calc R .
C7 C 0.9019(5) 0.0702(13) 0.8577(7) 0.025(2) Uani 1 1 d . U
H7A H 0.9349 -0.0228 0.8473 0.030 Uiso 1 1 calc R .
H7B H 0.9370 0.1568 0.8753 0.030 Uiso 1 1 calc R .
C8 C 0.8491(6) 0.0324(12) 0.9305(7) 0.022(2) Uani 1 1 d . U
H8A H 0.8145 0.1229 0.9408 0.026 Uiso 1 1 calc R .
H8B H 0.8813 0.0147 0.9818 0.026 Uiso 1 1 calc R .
C9 C 0.7100(5) -0.1114(12) 0.9784(6) 0.0195(19) Uani 1 1 d . U
H9A H 0.6765 -0.2058 0.9753 0.023 Uiso 1 1 calc R .
H9B H 0.7315 -0.1053 1.0363 0.023 Uiso 1 1 calc R .
C10 C 0.6587(5) 0.0300(11) 0.9639(6) 0.0145(17) Uani 1 1 d . U
C11 C 0.6067(5) 0.0651(11) 1.0263(6) 0.0135(18) Uani 1 1 d . U
H11 H 0.6045 0.0039 1.0759 0.016 Uiso 1 1 calc R .
Hg1 Hg 0.72655(2) -0.02468(5) 0.76406(3) 0.01981(11) Uani 1 1 d . U
Hg2 Hg 0.89441(2) 0.91493(5) 0.53942(3) 0.02260(12) Uani 1 1 d . .
I1 I 0.62321(4) -0.23005(8) 0.70449(4) 0.02124(17) Uani 1 1 d . U
I2 I 0.88904(4) 0.71469(9) 0.67334(5) 0.02614(19) Uani 1 1 d . .
I3 I 0.99309(4) 0.82862(10) 0.41216(5) 0.0381(2) Uani 1 1 d . .
I4 I 0.75451(4) 1.06354(8) 0.52095(4) 0.02227(17) Uani 1 1 d . .
N1 N 0.6617(4) 0.1100(9) 0.8912(5) 0.0143(14) Uani 1 1 d . U
S1 S 0.66952(14) 0.2667(3) 0.71388(17) 0.0213(6) Uani 1 1 d . U
S2 S 0.85475(14) 0.1252(3) 0.75981(17) 0.0207(6) Uani 1 1 d . U
S3 S 0.79027(13) -0.1413(3) 0.90885(16) 0.0167(6) Uani 1 1 d . U

loop_
_atom_site_aniso_label
_atom_site_aniso_U_11
_atom_site_aniso_U_22
_atom_site_aniso_U_33
_atom_site_aniso_U_23
_atom_site_aniso_U_13
_atom_site_aniso_U_12
Br1 0.0178(5) 0.0320(7) 0.0207(6) -0.0056(5) 0.0063(4) 0.0025(5)
C1 0.007(3) 0.017(4) 0.015(3) -0.003(2) -0.002(2) -0.004(3)
C2 0.008(3) 0.020(4) 0.016(3) 0.000(3) -0.001(2) -0.002(3)
C3 0.009(3) 0.016(3) 0.015(3) 0.001(2) -0.001(2) -0.004(3)
C4 0.026(4) 0.022(4) 0.021(3) 0.006(3) 0.006(3) 0.000(3)
C5 0.023(3) 0.019(4) 0.030(5) 0.004(3) 0.004(3) -0.001(2)
C6 0.025(4) 0.022(3) 0.028(5) 0.001(3) 0.000(3) 0.002(3)
C7 0.020(3) 0.028(5) 0.028(3) 0.008(3) -0.001(3) -0.003(3)
C8 0.021(4) 0.022(4) 0.023(3) 0.004(3) 0.000(3) -0.002(3)
C9 0.016(3) 0.020(4) 0.022(4) 0.006(3) 0.004(3) 0.003(3)
C10 0.014(3) 0.018(3) 0.012(3) 0.001(2) -0.001(2) -0.001(3)
C11 0.012(3) 0.016(4) 0.012(3) -0.001(3) -0.001(2) -0.001(3)
Hg1 0.0223(2) 0.0192(2) 0.0179(2) -0.00185(19) -0.00008(17) -0.00430(18)
Hg2 0.0170(2) 0.0276(3) 0.0234(2) 0.0054(2) 0.00491(18) 0.00003(18)
I1 0.0205(4) 0.0222(4) 0.0212(4) -0.0060(3) 0.0029(3) -0.0041(3)
I2 0.0228(4) 0.0263(4) 0.0297(4) 0.0118(4) 0.0075(3) 0.0046(3)
I3 0.0308(4) 0.0479(5) 0.0364(5) -0.0275(4) 0.0192(4) -0.0249(4)
I4 0.0220(4) 0.0227(4) 0.0221(4) 0.0047(3) 0.0004(3) 0.0048(3)
N1 0.011(3) 0.017(3) 0.014(2) 0.002(2) 0.001(2) -0.001(2)
S1 0.0206(13) 0.0257(15) 0.0176(14) 0.0055(12) 0.0012(10) 0.0012(11)
S2 0.0174(13) 0.0215(14) 0.0235(14) 0.0056(12) 0.0059(11) 0.0020(11)
S3 0.0143(12) 0.0161(13) 0.0198(13) 0.0019(11) 0.0031(10) 0.0027(10)

loop_
_atom_type_symbol
_atom_type_description
_atom_type_scat_dispersion_real
_atom_type_scat_dispersion_imag
_atom_type_scat_source
C C 0.0033 0.0016 'International Tables Vol C Tables 4.2.6.8 and 6.1.1.4'
H H 0.0000 0.0000 'International Tables Vol C Tables 4.2.6.8 and 6.1.1.4'
N N 0.0061 0.0033 'International Tables Vol C Tables 4.2.6.8 and 6.1.1.4'
S S 0.1246 0.1234 'International Tables Vol C Tables 4.2.6.8 and 6.1.1.4'
Br Br -0.2901 2.4595 'International Tables Vol C Tables 4.2.6.8 and 6.1.1.4'
I I -0.4742 1.8119 'International Tables Vol C Tables 4.2.6.8 and 6.1.1.4'
Hg Hg -2.3894 9.2266 'International Tables Vol C Tables 4.2.6.8 and 6.1.1.4'

loop_
_geom_angle_atom_site_label_1
_geom_angle_atom_site_label_2
_geom_angle_atom_site_label_3
_geom_angle
_geom_angle_site_symmetry_3
C2 C1 Br1 121.7(7) .
C2 C1 C11 119.9(9) .
C11 C1 Br1 118.4(7) .
C1 C2 H2 120.1 .
C1 C2 C3 119.8(9) .
C3 C2 H2 120.1 .
C2 C3 C4 117.4(9) .
N1 C3 C2 121.4(9) .
N1 C3 C4 121.0(9) .
C3 C4 H4A 107.6 .
C3 C4 H4B 107.6 .
C3 C4 S1 118.9(7) .
H4A C4 H4B 107.0 .
S1 C4 H4A 107.6 .
S1 C4 H4B 107.6 .
H5A C5 H5B 107.3 .
C6 C5 H5A 108.2 .
C6 C5 H5B 108.2 .
C6 C5 S1 116.5(8) .
S1 C5 H5A 108.2 .
S1 C5 H5B 108.2 .
C5 C6 H6A 109.6 .
C5 C6 H6B 109.6 .
C5 C6 S2 110.3(7) .
H6A C6 H6B 108.1 .
S2 C6 H6A 109.6 .
S2 C6 H6B 109.6 .
H7A C7 H7B 107.3 .
C8 C7 H7A 108.1 .
C8 C7 H7B 108.1 .
C8 C7 S2 116.8(7) .
S2 C7 H7A 108.1 .
S2 C7 H7B 108.1 .
C7 C8 H8A 109.4 .
C7 C8 H8B 109.4 .
C7 C8 S3 111.4(7) .
H8A C8 H8B 108.0 .
S3 C8 H8A 109.4 .
S3 C8 H8B 109.4 .
H9A C9 H9B 107.1 .
C10 C9 H9A 107.8 .
C10 C9 H9B 107.8 .
C10 C9 S3 118.0(7) .
S3 C9 H9A 107.8 .
S3 C9 H9B 107.8 .
C11 C10 C9 116.6(9) .
N1 C10 C9 120.2(9) .
N1 C10 C11 123.1(9) .
C1 C11 H11 121.2 .
C10 C11 C1 117.6(9) .
C10 C11 H11 121.2 .
I1 Hg1 S1 104.88(5) .
I1 Hg1 S3 108.45(6) .
N1 Hg1 I1 105.99(16) .
N1 Hg1 S1 71.12(18) .
N1 Hg1 S3 70.77(17) .
S2 Hg1 I1 153.21(7) .
S2 Hg1 N1 100.66(17) .
S2 Hg1 S1 81.04(8) .
S2 Hg1 S3 82.75(8) .
S3 Hg1 S1 134.66(8) .
I2 Hg2 I3 115.98(3) .
I2 Hg2 I3 106.55(3) 3_776
I3 Hg2 I3 88.90(2) 3_776
I4 Hg2 I2 109.19(3) .
I4 Hg2 I3 126.57(3) .
I4 Hg2 I3 104.51(3) 3_776
Hg2 I3 Hg2 91.10(2) 3_776
C3 N1 C10 118.1(9) .
C3 N1 Hg1 121.1(6) .
C10 N1 Hg1 118.3(6) .
C4 S1 C5 103.0(5) .
C4 S1 Hg1 104.1(3) .
C5 S1 Hg1 98.1(3) .
C6 S2 Hg1 99.2(3) .
C7 S2 C6 101.5(5) .
C7 S2 Hg1 102.6(3) .
C8 S3 Hg1 94.3(3) .
C9 S3 C8 101.4(5) .
C9 S3 Hg1 99.9(3) .

loop_
_geom_bond_atom_site_label_1
_geom_bond_atom_site_label_2
_geom_bond_distance
_geom_bond_site_symmetry_2
Br1 C1 1.900(10) .
C1 C2 1.354(13) .
C1 C11 1.390(12) .
C2 H2 0.9500 .
C2 C3 1.394(13) .
C3 C4 1.513(13) .
C3 N1 1.345(11) .
C4 H4A 0.9900 .
C4 H4B 0.9900 .
C4 S1 1.804(11) .
C5 H5A 0.9900 .
C5 H5B 0.9900 .
C5 C6 1.508(12) .
C5 S1 1.808(9) .
C6 H6A 0.9900 .
C6 H6B 0.9900 .
C6 S2 1.825(10) .
C7 H7A 0.9900 .
C7 H7B 0.9900 .
C7 C8 1.526(14) .
C7 S2 1.807(10) .
C8 H8A 0.9900 .
C8 H8B 0.9900 .
C8 S3 1.822(10) .
C9 H9A 0.9900 .
C9 H9B 0.9900 .
C9 C10 1.508(12) .
C9 S3 1.809(10) .
C10 C11 1.386(13) .
C10 N1 1.349(12) .
C11 H11 0.9500 .
Hg1 I1 2.6557(7) .
Hg1 N1 2.604(8) .
Hg1 S1 2.782(3) .
Hg1 S2 2.550(3) .
Hg1 S3 2.725(2) .
Hg2 I2 2.7395(9) .
Hg2 I3 3.0089(8) 3_776
Hg2 I3 2.7755(9) .
Hg2 I4 2.7290(8) .
I3 Hg2 3.0089(8) 3_776

loop_
_geom_torsion_atom_site_label_1
_geom_torsion_atom_site_label_2
_geom_torsion_atom_site_label_3
_geom_torsion_atom_site_label_4
_geom_torsion
Br1 C1 C2 C3 179.1(7)
Br1 C1 C11 C10 -178.3(7)
C1 C2 C3 C4 -174.9(8)
C1 C2 C3 N1 1.0(14)
C2 C1 C11 C10 1.8(13)
C2 C3 C4 S1 -166.1(7)
C2 C3 N1 C10 -1.7(13)
C2 C3 N1 Hg1 159.8(7)
C3 C4 S1 C5 -105.2(8)
C3 C4 S1 Hg1 -3.3(8)
C4 C3 N1 C10 174.0(8)
C4 C3 N1 Hg1 -24.5(11)
C5 C6 S2 C7 -165.5(7)
C5 C6 S2 Hg1 -60.5(8)
C6 C5 S1 C4 74.9(9)
C6 C5 S1 Hg1 -31.7(9)
C7 C8 S3 C9 -157.2(7)
C7 C8 S3 Hg1 -56.2(7)
C8 C7 S2 C6 72.3(9)
C8 C7 S2 Hg1 -30.0(9)
C9 C10 C11 C1 -178.7(8)
C9 C10 N1 C3 178.6(8)
C9 C10 N1 Hg1 16.5(11)
C10 C9 S3 C8 63.0(8)
C10 C9 S3 Hg1 -33.6(8)
C11 C1 C2 C3 -1.0(13)
C11 C10 N1 C3 2.6(13)
C11 C10 N1 Hg1 -159.4(7)
N1 C3 C4 S1 18.0(12)
N1 C10 C11 C1 -2.7(14)
S1 C5 C6 S2 66.6(10)
S2 C7 C8 S3 64.8(10)
S3 C9 C10 C11 -169.0(7)
S3 C9 C10 N1 14.8(12)
